data_7716513
loop_
_publ_author_name
'Besleaga, Iuliana'
'Raptov&#xe1;, Ren&#xe1;ta'
'Stoica, Alexandru-Constantin'
'Milunovic, Miljan N. M.'
'Zalibera, Michal'
'Bai, Ruoli'
'Igaz, N&#xf3;ra'
'Reynisson, J&#xf3;hannes'
'Kiricsi, M&#xf3;nika'
'Enyedy, &#xc9;va A'
'Rapta, Peter'
'Hamel, Ernest'
'Arion, Vladimir B.'

_publ_section_title
;
 Are the metal identity and stoichiometry of metal complexes important for
 colchicine site binding and inhibition of tubulin polymerization?
;
_journal_issue 29
_journal_name_full 'Dalton transactions (Cambridge, England : 2003)'
_journal_page_first 12349
_journal_page_last 12369
_journal_paper_doi 10.1039/d4dt01469c
_journal_volume 53
_journal_year 2024
_chemical_formula_moiety 'C40 H49 Co N10 O4 S2, 2(N O3), H2 O'
_chemical_formula_sum 'C40 H51 Co N12 O11 S2'
_chemical_formula_weight 998.97
_space_group_crystal_system monoclinic
_space_group_IT_number 14
_space_group_name_Hall '-P 2ybc'
_space_group_name_H-M_alt 'P 1 21/c 1'
_atom_sites_solution_hydrogens mixed
_audit_creation_method SHELXL-2014
_audit_update_record
;
2024-06-24 deposited with the CCDC.	2024-07-02 downloaded from the CCDC.
;
_cell_angle_alpha 90
_cell_angle_beta 109.389(10)
_cell_angle_gamma 90
_cell_formula_units_Z 4
_cell_length_a 19.607(3)
_cell_length_b 17.3104(15)
_cell_length_c 15.5505(15)
_cell_measurement_reflns_used 47475
_cell_measurement_temperature 100(2)
_cell_measurement_theta_max 29.71
_cell_measurement_theta_min 2.35
_cell_volume 4978.6(10)
_computing_cell_refinement
;
X-Area Recipe 1.37.0.0 (STOE, 2021)
;
_computing_data_collection
;
X-Area Pilatus3_SV 1.31.186.0 (STOE, 2022)
;
_computing_data_reduction
;
X-Area Integrate 2.5.3.0 (STOE, 2021)
X-Area LANA 2.7.5.0 (STOE, 2022)
;
_computing_publication_material
;
STOE & Cie GmbH, X-Area, software package for collecting single-crystal or
multi-domain crystal data on STOE area-detector diffractometers, for image 
processing, for the correction and scaling of reflection intensities and 
for outlier rejection, version 2.1, Darmstadt 2022
;
_computing_structure_refinement 'SHELXL (Sheldrick, 2014)'
_computing_structure_solution 'SHELXS  (Sheldrick, 2014)'
_diffrn_ambient_temperature 100(2)
_diffrn_measured_fraction_theta_full 0.997
_diffrn_measured_fraction_theta_max 0.997
_diffrn_measurement_device_type 'STOE Stadivari'
_diffrn_measurement_method 'rotation method, \w scans'
_diffrn_radiation_type MoK\a
_diffrn_radiation_wavelength 0.71073
_diffrn_reflns_av_R_equivalents 0.0729
_diffrn_reflns_av_unetI/netI 0.1181
_diffrn_reflns_Laue_measured_fraction_full 0.997
_diffrn_reflns_Laue_measured_fraction_max 0.997
_diffrn_reflns_limit_h_max 24
_diffrn_reflns_limit_h_min -24
_diffrn_reflns_limit_k_max 19
_diffrn_reflns_limit_k_min -21
_diffrn_reflns_limit_l_max 19
_diffrn_reflns_limit_l_min -19
_diffrn_reflns_number 52271
_diffrn_reflns_point_group_measured_fraction_full 0.997
_diffrn_reflns_point_group_measured_fraction_max 0.997
_diffrn_reflns_theta_full 25.242
_diffrn_reflns_theta_max 26.371
_diffrn_reflns_theta_min 2.732
_exptl_absorpt_coefficient_mu 0.495
_exptl_absorpt_correction_T_max 0.9271
_exptl_absorpt_correction_T_min 0.6101
_exptl_absorpt_correction_type multi-scan
_exptl_absorpt_process_details SADABS
_exptl_crystal_colour dark-brown
_exptl_crystal_density_diffrn 1.333
_exptl_crystal_description block
_exptl_crystal_F_000 2088
_exptl_crystal_size_max 0.170
_exptl_crystal_size_mid 0.113
_exptl_crystal_size_min 0.040
_refine_diff_density_max 1.264
_refine_diff_density_min -0.830
_refine_diff_density_rms 0.077
_refine_ls_extinction_method none
_refine_ls_goodness_of_fit_ref 0.915
_refine_ls_hydrogen_treatment constr
_refine_ls_matrix_type full
_refine_ls_number_parameters 602
_refine_ls_number_reflns 10169
_refine_ls_number_restraints 9
_refine_ls_restrained_S_all 0.918
_refine_ls_R_factor_all 0.0989
_refine_ls_R_factor_gt 0.0526
_refine_ls_shift/su_max 0.001
_refine_ls_shift/su_mean 0.000
_refine_ls_structure_factor_coef Fsqd
_refine_ls_weighting_details 'w=1/[\s^2^(Fo^2^)+(0.0656P)^2^] where P=(Fo^2^+2Fc^2^)/3'
_refine_ls_weighting_scheme calc
_refine_ls_wR_factor_gt 0.1208
_refine_ls_wR_factor_ref 0.1289
_reflns_Friedel_coverage 0.000
_reflns_number_gt 5553
_reflns_number_total 10169
_reflns_threshold_expression 'I > 2\s(I)'
_cod_data_source_file d4dt01469c2.cif
_cod_data_source_block iub513sr
_cod_depositor_comments 'Adding full bibliography for 7716513--7716520.cif.'
_cod_original_cell_volume 4978.7(11)
_cod_original_sg_symbol_H-M 'P 21/c'
_cod_database_code 7716513
_shelx_space_group_comment
;
The symmetry employed for this shelxl refinement is uniquely defined
by the following loop, which should always be used as a source of
symmetry information in preference to the above space-group names.
They are only intended as comments.
;
_shelx_estimated_absorpt_t_min 0.921
_shelx_estimated_absorpt_t_max 0.980
_shelxl_version_number 2014-3

loop_
_space_group_symop_operation_xyz
'x, y, z'
'-x, y+1/2, -z+1/2'
'-x, -y, -z'
'x, -y-1/2, z-1/2'

loop_
_atom_site_label
_atom_site_type_symbol
_atom_site_fract_x
_atom_site_fract_y
_atom_site_fract_z
_atom_site_U_iso_or_equiv
_atom_site_adp_type
_atom_site_occupancy
_atom_site_site_symmetry_order
_atom_site_calc_flag
_atom_site_refinement_flags_posn
_atom_site_refinement_flags_adp
_atom_site_refinement_flags_occupancy
_atom_site_disorder_assembly
_atom_site_disorder_group
Co Co 0.33946(2) 0.43381(2) 0.50746(3) 0.01996(13) Uani 1 1 d . . . . .
S1 S 0.37210(5) 0.42576(5) 0.38507(5) 0.0238(2) Uani 1 1 d . . . . .
S2 S 0.38610(5) 0.31843(4) 0.55357(5) 0.0224(2) Uani 1 1 d . . . . .
O1 O 0.51675(14) 0.30878(13) 0.91556(17) 0.0406(7) Uani 1 1 d . . . . .
O2 O 0.07102(16) 0.2702(2) -0.08023(17) 0.0626(9) Uani 1 1 d . . . . .
H20 H 0.0310 0.2650 -0.0722 0.094 Uiso 1 1 calc R U . . .
N1 N 0.28481(14) 0.43215(13) 0.60343(16) 0.0207(6) Uani 1 1 d . . . . .
N2 N 0.25255(14) 0.38900(14) 0.43391(16) 0.0202(6) Uani 1 1 d . . . . .
N3 N 0.23897(14) 0.36191(14) 0.34574(16) 0.0217(6) Uani 1 1 d . . . . .
N4 N 0.29291(15) 0.35534(14) 0.23427(17) 0.0262(7) Uani 1 1 d . . . . .
H40 H 0.3348 0.3559 0.2249 0.031 Uiso 1 1 calc R U . . .
N5 N 0.41259(15) 0.42205(13) 0.82548(17) 0.0239(7) Uani 1 1 d . . . . .
H50 H 0.3914 0.4352 0.8740 0.029 Uiso 1 1 calc R U . . .
C1 C 0.30182(19) 0.45209(17) 0.6927(2) 0.0226(8) Uani 1 1 d . . . . .
C2 C 0.25024(19) 0.45201(18) 0.7362(2) 0.0264(8) Uani 1 1 d . . . . .
H2 H 0.2632 0.4689 0.7977 0.032 Uiso 1 1 calc R U . . .
C3 C 0.18142(19) 0.42808(19) 0.6918(2) 0.0290(8) Uani 1 1 d . . . . .
H3 H 0.1461 0.4284 0.7214 0.035 Uiso 1 1 calc R U . . .
C4 C 0.16393(19) 0.40320(18) 0.6024(2) 0.0265(8) Uani 1 1 d . . . . .
H4 H 0.1168 0.3844 0.5703 0.032 Uiso 1 1 calc R U . . .
C5 C 0.21620(19) 0.40606(17) 0.5604(2) 0.0223(8) Uani 1 1 d . . . . .
C6 C 0.20095(18) 0.38072(17) 0.4685(2) 0.0235(8) Uani 1 1 d . . . . .
H6 H 0.1555 0.3590 0.4344 0.028 Uiso 1 1 calc R U . . .
C7 C 0.29541(18) 0.37616(17) 0.3191(2) 0.0229(8) Uani 1 1 d . . . . .
C8 C 0.37895(19) 0.47292(18) 0.7447(2) 0.0270(8) Uani 1 1 d . . . . .
H8A H 0.4077 0.4695 0.7033 0.032 Uiso 1 1 calc R U . . .
H8B H 0.3807 0.5271 0.7657 0.032 Uiso 1 1 calc R U . . .
C9 C 0.4012(2) 0.33746(17) 0.8040(2) 0.0316(9) Uani 1 1 d . . . . .
H9A H 0.3491 0.3250 0.7852 0.038 Uiso 1 1 calc R U . . .
H9B H 0.4189 0.3240 0.7532 0.038 Uiso 1 1 calc R U . . .
C10 C 0.4414(2) 0.29248(19) 0.8865(2) 0.0373(10) Uani 1 1 d . . . . .
H10A H 0.4223 0.3051 0.9363 0.045 Uiso 1 1 calc R U . . .
H10B H 0.4337 0.2366 0.8731 0.045 Uiso 1 1 calc R U . . .
C11 C 0.5302(2) 0.38806(19) 0.9392(2) 0.0374(9) Uani 1 1 d . . . . .
H11A H 0.5828 0.3981 0.9587 0.045 Uiso 1 1 calc R U . . .
H11B H 0.5133 0.4002 0.9910 0.045 Uiso 1 1 calc R U . . .
C12 C 0.49257(18) 0.43867(19) 0.8610(2) 0.0319(9) Uani 1 1 d . . . . .
H12A H 0.5132 0.4305 0.8116 0.038 Uiso 1 1 calc R U . . .
H12B H 0.5004 0.4934 0.8803 0.038 Uiso 1 1 calc R U . . .
C13 C 0.23306(19) 0.33282(17) 0.1584(2) 0.0242(8) Uani 1 1 d . . . . .
C14 C 0.1661(2) 0.31218(18) 0.1621(2) 0.0296(9) Uani 1 1 d . . . . .
H14 H 0.1581 0.3119 0.2191 0.035 Uiso 1 1 calc R U . . .
C15 C 0.1105(2) 0.2920(2) 0.0839(2) 0.0368(10) Uani 1 1 d . . . . .
C16 C 0.1229(2) 0.2928(2) 0.0010(2) 0.0379(10) Uani 1 1 d . . . . .
C17 C 0.1891(2) 0.31410(19) -0.0053(2) 0.0330(9) Uani 1 1 d . . . . .
C18 C 0.2444(2) 0.33350(17) 0.0739(2) 0.0279(8) Uani 1 1 d . . . . .
H18 H 0.2905 0.3474 0.0709 0.034 Uiso 1 1 calc R U . . .
C19 C 0.0376(2) 0.2708(3) 0.0901(3) 0.0584(13) Uani 1 1 d . . . . .
H19A H 0.0405 0.2695 0.1542 0.088 Uiso 1 1 calc R U . . .
H19B H 0.0232 0.2198 0.0627 0.088 Uiso 1 1 calc R U . . .
H19C H 0.0017 0.3092 0.0573 0.088 Uiso 1 1 calc R U . . .
C20 C 0.2007(2) 0.3201(2) -0.0966(2) 0.0446(11) Uani 1 1 d . . . . .
H20A H 0.2506 0.3361 -0.0872 0.067 Uiso 1 1 calc R U . . .
H20B H 0.1673 0.3584 -0.1346 0.067 Uiso 1 1 calc R U . . .
H20C H 0.1917 0.2697 -0.1270 0.067 Uiso 1 1 calc R U . . .
O3 O -0.00307(17) 0.54807(18) 0.3995(2) 0.0717(10) Uani 1 1 d . . . . .
O4 O 0.80854(15) 0.30129(15) 0.88557(19) 0.0574(8) Uani 1 1 d . . . . .
H40D H 0.8136 0.3341 0.9271 0.086 Uiso 1 1 calc R U . . .
N6 N 0.31857(15) 0.55072(14) 0.48355(17) 0.0219(6) Uani 1 1 d . . . . .
N7 N 0.43227(14) 0.47094(14) 0.57602(17) 0.0209(6) Uani 1 1 d . . . . .
N8 N 0.49198(14) 0.42580(14) 0.61702(17) 0.0230(6) Uani 1 1 d . . . . .
N9 N 0.52574(15) 0.29759(14) 0.64308(17) 0.0246(7) Uani 1 1 d . . . . .
H90 H 0.5120 0.2498 0.6270 0.030 Uiso 1 1 calc R U . . .
N10 N 0.14139(16) 0.53400(16) 0.39755(19) 0.0334(7) Uani 1 1 d . . . . .
C21 C 0.26323(19) 0.59234(18) 0.4271(2) 0.0250(8) Uani 1 1 d . . . . .
C22 C 0.2663(2) 0.67285(19) 0.4270(2) 0.0358(9) Uani 1 1 d . . . . .
H22 H 0.2270 0.7011 0.3869 0.043 Uiso 1 1 calc R U . . .
C23 C 0.3252(2) 0.7126(2) 0.4840(3) 0.0376(10) Uani 1 1 d . . . . .
H23 H 0.3261 0.7675 0.4850 0.045 Uiso 1 1 calc R U . . .
C24 C 0.3822(2) 0.67027(18) 0.5390(2) 0.0336(9) Uani 1 1 d . . . . .
H24 H 0.4237 0.6956 0.5788 0.040 Uiso 1 1 calc R U . . .
C25 C 0.37880(18) 0.59069(17) 0.5359(2) 0.0233(8) Uani 1 1 d . . . . .
C26 C 0.44006(18) 0.54494(17) 0.5835(2) 0.0247(8) Uani 1 1 d . . . . .
H26 H 0.4845 0.5678 0.6190 0.030 Uiso 1 1 calc R U . . .
C27 C 0.47492(18) 0.35079(17) 0.6076(2) 0.0219(8) Uani 1 1 d . . . . .
C28 C 0.19905(18) 0.55398(18) 0.3604(2) 0.0278(8) Uani 1 1 d . . . . .
H28A H 0.1788 0.5887 0.3075 0.033 Uiso 1 1 calc R U . . .
H28B H 0.2153 0.5062 0.3380 0.033 Uiso 1 1 calc R U . . .
C29 C 0.1162(2) 0.6005(2) 0.4368(3) 0.0429(10) Uani 1 1 d . . . . .
H29A H 0.0981 0.6410 0.3898 0.052 Uiso 1 1 calc R U . . .
H29B H 0.1568 0.6224 0.4873 0.052 Uiso 1 1 calc R U . . .
C30 C 0.0570(2) 0.5762(2) 0.4718(3) 0.0551(12) Uani 1 1 d . . . . .
H30A H 0.0750 0.5353 0.5183 0.066 Uiso 1 1 calc R U . . .
H30B H 0.0418 0.6208 0.5010 0.066 Uiso 1 1 calc R U . . .
C31 C 0.0178(2) 0.4821(3) 0.3581(3) 0.0687(14) Uani 1 1 d . . . . .
H31A H -0.0241 0.4639 0.3065 0.082 Uiso 1 1 calc R U . . .
H31B H 0.0329 0.4397 0.4032 0.082 Uiso 1 1 calc R U . . .
C32 C 0.0802(2) 0.5029(2) 0.3238(3) 0.0454(10) Uani 1 1 d . . . . .
H32A H 0.0957 0.4562 0.2985 0.055 Uiso 1 1 calc R U . . .
H32B H 0.0635 0.5417 0.2744 0.055 Uiso 1 1 calc R U . . .
C33 C 0.59833(19) 0.30492(18) 0.7025(2) 0.0242(8) Uani 1 1 d . . . . .
C34 C 0.6372(2) 0.23612(19) 0.7276(2) 0.0321(9) Uani 1 1 d . . . . .
H34 H 0.6152 0.1888 0.7018 0.038 Uiso 1 1 calc R U . . .
C35 C 0.7066(2) 0.2351(2) 0.7887(2) 0.0344(9) Uani 1 1 d . . . . .
C36 C 0.7382(2) 0.3044(2) 0.8248(2) 0.0348(9) Uani 1 1 d . . . . .
C37 C 0.7022(2) 0.37461(19) 0.7996(2) 0.0280(8) Uani 1 1 d . . . . .
C38 C 0.63192(18) 0.37397(18) 0.7382(2) 0.0231(8) Uani 1 1 d . . . . .
H38 H 0.6066 0.4213 0.7206 0.028 Uiso 1 1 calc R U . . .
C39 C 0.7454(2) 0.1593(2) 0.8162(3) 0.0545(12) Uani 1 1 d . . . . .
H39A H 0.7357 0.1260 0.7625 0.082 Uiso 1 1 calc R U . . .
H39B H 0.7283 0.1339 0.8615 0.082 Uiso 1 1 calc R U . . .
H39C H 0.7975 0.1686 0.8425 0.082 Uiso 1 1 calc R U . . .
C40 C 0.7378(2) 0.44942(19) 0.8390(2) 0.0355(9) Uani 1 1 d . . . . .
H40A H 0.7079 0.4927 0.8068 0.053 Uiso 1 1 calc R U . . .
H40B H 0.7856 0.4525 0.8319 0.053 Uiso 1 1 calc R U . . .
H40C H 0.7431 0.4519 0.9039 0.053 Uiso 1 1 calc R U . . .
N11 N 0.55135(15) 0.62649(14) 0.82380(18) 0.0209(6) Uani 1 1 d . . . . .
O5 O 0.51860(14) 0.63657(13) 0.87965(16) 0.0420(7) Uani 1 1 d . . . . .
O6 O 0.59852(15) 0.57609(14) 0.83830(19) 0.0516(8) Uani 1 1 d . . . . .
O7 O 0.53719(17) 0.66801(15) 0.75513(17) 0.0577(9) Uani 1 1 d . . . . .
N12 N 0.7428(4) 0.0916(3) 0.5925(4) 0.0324(14) Uani 0.6 1 d D . P A 1
O8 O 0.7914(3) 0.1454(3) 0.6016(4) 0.0682(8) Uani 0.6 1 d D . P A 1
O9 O 0.7579(3) 0.0247(3) 0.5684(3) 0.0682(8) Uani 0.6 1 d D . P A 1
O10 O 0.6878(3) 0.1004(3) 0.6114(3) 0.0682(8) Uani 0.6 1 d D . P A 1
N12X N 0.7890(4) 0.0931(4) 0.5907(6) 0.0324(14) Uani 0.4 1 d D . P B 2
O8X O 0.8182(5) 0.0359(4) 0.6361(5) 0.0682(8) Uani 0.4 1 d D . P B 2
O9X O 0.8335(5) 0.1346(4) 0.5596(5) 0.0682(8) Uani 0.4 1 d D . P B 2
O10X O 0.7213(6) 0.0978(6) 0.5566(6) 0.0682(8) Uani 0.4 1 d D . P B 2
O11 O 0.36500(15) 0.45408(18) 0.96508(16) 0.0624(9) Uani 1 1 d D . . . .
H11C H 0.3340 0.4937 0.9592 0.094 Uiso 1 1 d DR U . . .
H11D H 0.3769 0.4381 1.0211 0.094 Uiso 1 1 d DR U . . .

loop_
_atom_site_aniso_label
_atom_site_aniso_U_11
_atom_site_aniso_U_22
_atom_site_aniso_U_33
_atom_site_aniso_U_23
_atom_site_aniso_U_13
_atom_site_aniso_U_12
Co 0.0183(3) 0.0198(2) 0.0244(2) 0.0000(2) 0.0106(2) -0.0009(2)
S1 0.0211(6) 0.0270(4) 0.0278(4) -0.0005(4) 0.0142(4) -0.0029(4)
S2 0.0217(6) 0.0194(4) 0.0284(4) 0.0000(4) 0.0113(4) -0.0008(4)
O1 0.0321(19) 0.0315(14) 0.0560(17) 0.0039(12) 0.0115(14) 0.0106(12)
O2 0.045(2) 0.101(2) 0.0381(16) -0.0243(16) 0.0088(15) -0.016(2)
N1 0.0204(18) 0.0180(13) 0.0237(14) 0.0013(12) 0.0073(13) 0.0024(13)
N2 0.0207(18) 0.0220(14) 0.0207(14) 0.0004(12) 0.0106(13) -0.0006(12)
N3 0.0187(18) 0.0286(15) 0.0207(14) -0.0026(12) 0.0102(13) -0.0028(13)
N4 0.0230(19) 0.0330(16) 0.0289(15) -0.0019(13) 0.0169(14) -0.0010(13)
N5 0.0226(19) 0.0184(14) 0.0286(15) 0.0004(12) 0.0055(13) -0.0014(12)
C1 0.027(2) 0.0208(17) 0.0216(17) 0.0001(14) 0.0098(16) 0.0002(15)
C2 0.028(2) 0.0335(19) 0.0196(17) -0.0008(15) 0.0106(16) 0.0017(16)
C3 0.027(2) 0.044(2) 0.0228(17) 0.0053(17) 0.0166(17) 0.0056(18)
C4 0.013(2) 0.042(2) 0.0266(18) 0.0021(16) 0.0097(16) 0.0013(16)
C5 0.018(2) 0.0252(17) 0.0235(17) 0.0005(14) 0.0071(16) -0.0019(15)
C6 0.012(2) 0.0291(18) 0.0286(18) 0.0009(15) 0.0064(15) -0.0026(15)
C7 0.025(2) 0.0218(16) 0.0251(18) -0.0016(14) 0.0122(16) -0.0008(15)
C8 0.031(2) 0.0296(19) 0.0200(17) -0.0003(15) 0.0083(16) -0.0035(17)
C9 0.035(3) 0.0221(18) 0.036(2) -0.0039(16) 0.0095(18) -0.0052(16)
C10 0.039(3) 0.0246(19) 0.048(2) 0.0074(17) 0.015(2) 0.0007(18)
C11 0.032(3) 0.033(2) 0.044(2) -0.0022(18) 0.0089(19) -0.0005(18)
C12 0.024(2) 0.0313(19) 0.039(2) -0.0029(17) 0.0087(17) -0.0073(17)
C13 0.029(2) 0.0219(17) 0.0243(18) -0.0032(14) 0.0121(17) -0.0002(16)
C14 0.032(3) 0.0328(19) 0.0273(18) -0.0075(16) 0.0145(18) -0.0077(17)
C15 0.034(3) 0.045(2) 0.036(2) -0.0096(18) 0.017(2) -0.0055(19)
C16 0.036(3) 0.044(2) 0.029(2) -0.0094(17) 0.0043(19) -0.0046(19)
C17 0.045(3) 0.0299(19) 0.030(2) -0.0058(16) 0.0207(19) -0.0033(18)
C18 0.035(3) 0.0254(18) 0.0310(19) -0.0039(15) 0.0204(18) -0.0035(16)
C19 0.037(3) 0.092(4) 0.048(3) -0.027(2) 0.017(2) -0.021(3)
C20 0.063(3) 0.046(2) 0.029(2) -0.0053(18) 0.020(2) -0.006(2)
O3 0.037(2) 0.071(2) 0.118(3) 0.014(2) 0.039(2) 0.0177(18)
O4 0.039(2) 0.0444(18) 0.067(2) -0.0148(14) -0.0123(16) 0.0141(14)
N6 0.0223(18) 0.0227(14) 0.0261(14) 0.0030(12) 0.0155(13) 0.0051(13)
N7 0.0184(18) 0.0187(14) 0.0280(15) 0.0028(12) 0.0108(13) 0.0006(12)
N8 0.0165(17) 0.0211(14) 0.0315(15) 0.0022(12) 0.0079(13) 0.0017(13)
N9 0.024(2) 0.0181(14) 0.0317(16) 0.0010(12) 0.0095(14) 0.0011(13)
N10 0.020(2) 0.0383(17) 0.0421(18) 0.0012(14) 0.0106(15) 0.0042(14)
C21 0.024(2) 0.0287(18) 0.0280(18) 0.0034(15) 0.0161(17) 0.0023(16)
C22 0.037(3) 0.0288(19) 0.044(2) 0.0138(17) 0.018(2) 0.0112(18)
C23 0.034(3) 0.0217(18) 0.057(2) 0.0068(18) 0.015(2) 0.0011(18)
C24 0.025(3) 0.0252(19) 0.051(2) 0.0007(17) 0.014(2) -0.0032(17)
C25 0.017(2) 0.0219(17) 0.0340(19) 0.0003(15) 0.0123(17) -0.0050(15)
C26 0.021(2) 0.0218(17) 0.0348(19) -0.0028(15) 0.0133(17) -0.0045(15)
C27 0.023(2) 0.0222(16) 0.0228(17) 0.0012(14) 0.0111(15) 0.0007(15)
C28 0.027(2) 0.0291(19) 0.0295(19) 0.0065(15) 0.0118(17) 0.0070(16)
C29 0.031(3) 0.049(2) 0.055(3) 0.006(2) 0.022(2) 0.007(2)
C30 0.040(3) 0.058(3) 0.079(3) 0.005(2) 0.037(3) 0.011(2)
C31 0.041(3) 0.074(3) 0.095(4) 0.010(3) 0.027(3) 0.003(3)
C32 0.027(3) 0.048(2) 0.056(3) 0.003(2) 0.007(2) 0.001(2)
C33 0.020(2) 0.0288(19) 0.0273(18) 0.0066(15) 0.0127(16) 0.0045(16)
C34 0.032(3) 0.0270(19) 0.039(2) 0.0053(16) 0.0149(19) 0.0030(17)
C35 0.030(3) 0.031(2) 0.041(2) 0.0078(17) 0.0104(19) 0.0102(18)
C36 0.026(3) 0.039(2) 0.035(2) -0.0012(18) 0.0054(18) 0.0054(18)
C37 0.029(2) 0.0305(19) 0.0285(19) 0.0020(16) 0.0154(17) 0.0043(17)
C38 0.021(2) 0.0262(17) 0.0248(18) 0.0044(15) 0.0115(16) 0.0056(15)
C39 0.045(3) 0.040(2) 0.070(3) 0.010(2) 0.008(2) 0.013(2)
C40 0.029(3) 0.035(2) 0.040(2) -0.0051(17) 0.0078(18) 0.0028(17)
N11 0.0213(19) 0.0170(13) 0.0313(16) -0.0071(13) 0.0178(14) -0.0031(13)
O5 0.058(2) 0.0348(14) 0.0494(16) 0.0015(12) 0.0396(15) 0.0080(13)
O6 0.042(2) 0.0402(16) 0.086(2) -0.0017(15) 0.0388(17) 0.0063(14)
O7 0.098(3) 0.0475(17) 0.0443(16) 0.0024(14) 0.0451(18) 0.0089(17)
N12 0.046(5) 0.023(2) 0.032(2) 0.005(2) 0.019(3) 0.002(3)
O8 0.082(3) 0.0472(15) 0.067(2) 0.0029(15) 0.0138(16) -0.0002(15)
O9 0.082(3) 0.0472(15) 0.067(2) 0.0029(15) 0.0138(16) -0.0002(15)
O10 0.082(3) 0.0472(15) 0.067(2) 0.0029(15) 0.0138(16) -0.0002(15)
N12X 0.046(5) 0.023(2) 0.032(2) 0.005(2) 0.019(3) 0.002(3)
O8X 0.082(3) 0.0472(15) 0.067(2) 0.0029(15) 0.0138(16) -0.0002(15)
O9X 0.082(3) 0.0472(15) 0.067(2) 0.0029(15) 0.0138(16) -0.0002(15)
O10X 0.082(3) 0.0472(15) 0.067(2) 0.0029(15) 0.0138(16) -0.0002(15)
O11 0.053(2) 0.106(2) 0.0325(15) -0.0090(15) 0.0187(15) -0.0045(17)

loop_
_atom_type_symbol
_atom_type_description
_atom_type_scat_dispersion_real
_atom_type_scat_dispersion_imag
_atom_type_scat_source
C C 0.0033 0.0016 'International Tables Vol C Tables 4.2.6.8 and 6.1.1.4'
H H 0.0000 0.0000 'International Tables Vol C Tables 4.2.6.8 and 6.1.1.4'
Co Co 0.3494 0.9721 'International Tables Vol C Tables 4.2.6.8 and 6.1.1.4'
N N 0.0061 0.0033 'International Tables Vol C Tables 4.2.6.8 and 6.1.1.4'
O O 0.0106 0.0060 'International Tables Vol C Tables 4.2.6.8 and 6.1.1.4'
S S 0.1246 0.1234 'International Tables Vol C Tables 4.2.6.8 and 6.1.1.4'

loop_
_geom_angle_atom_site_label_1
_geom_angle_atom_site_label_2
_geom_angle_atom_site_label_3
_geom_angle
_geom_angle_site_symmetry_1
_geom_angle_site_symmetry_3
_geom_angle_publ_flag
N2 Co N7 173.69(11) . . ?
N2 Co N6 102.05(11) . . ?
N7 Co N6 82.26(11) . . ?
N2 Co N1 81.58(10) . . ?
N7 Co N1 103.06(10) . . ?
N6 Co N1 91.36(9) . . ?
N2 Co S1 85.00(8) . . ?
N7 Co S1 90.42(8) . . ?
N6 Co S1 90.21(7) . . ?
N1 Co S1 166.52(8) . . ?
N2 Co S2 91.05(8) . . ?
N7 Co S2 84.67(8) . . ?
N6 Co S2 166.89(8) . . ?
N1 Co S2 90.62(7) . . ?
S1 Co S2 90.88(3) . . ?
C7 S1 Co 95.65(10) . . ?
C27 S2 Co 96.00(11) . . ?
C11 O1 C10 110.9(3) . . ?
C16 O2 H20 109.5 . . ?
C1 N1 C5 116.9(3) . . ?
C1 N1 Co 135.2(2) . . ?
C5 N1 Co 107.89(19) . . ?
C6 N2 N3 116.7(3) . . ?
C6 N2 Co 117.8(2) . . ?
N3 N2 Co 125.39(19) . . ?
C7 N3 N2 109.8(3) . . ?
C7 N4 C13 129.7(3) . . ?
C7 N4 H40 115.2 . . ?
C13 N4 H40 115.2 . . ?
C8 N5 C9 113.3(2) . . ?
C8 N5 C12 108.1(2) . . ?
C9 N5 C12 109.1(3) . . ?
C8 N5 H50 108.8 . . ?
C9 N5 H50 108.8 . . ?
C12 N5 H50 108.8 . . ?
N1 C1 C2 121.6(3) . . ?
N1 C1 C8 118.2(3) . . ?
C2 C1 C8 120.1(3) . . ?
C3 C2 C1 120.8(3) . . ?
C3 C2 H2 119.6 . . ?
C1 C2 H2 119.6 . . ?
C2 C3 C4 118.5(3) . . ?
C2 C3 H3 120.8 . . ?
C4 C3 H3 120.8 . . ?
C3 C4 C5 119.1(3) . . ?
C3 C4 H4 120.5 . . ?
C5 C4 H4 120.5 . . ?
N1 C5 C4 122.9(3) . . ?
N1 C5 C6 115.9(3) . . ?
C4 C5 C6 121.2(3) . . ?
N2 C6 C5 116.5(3) . . ?
N2 C6 H6 121.8 . . ?
C5 C6 H6 121.8 . . ?
N3 C7 N4 119.4(3) . . ?
N3 C7 S1 123.7(2) . . ?
N4 C7 S1 116.8(2) . . ?
N5 C8 C1 113.3(3) . . ?
N5 C8 H8A 108.9 . . ?
C1 C8 H8A 108.9 . . ?
N5 C8 H8B 108.9 . . ?
C1 C8 H8B 108.9 . . ?
H8A C8 H8B 107.7 . . ?
C10 C9 N5 108.8(3) . . ?
C10 C9 H9A 109.9 . . ?
N5 C9 H9A 109.9 . . ?
C10 C9 H9B 109.9 . . ?
N5 C9 H9B 109.9 . . ?
H9A C9 H9B 108.3 . . ?
O1 C10 C9 111.6(3) . . ?
O1 C10 H10A 109.3 . . ?
C9 C10 H10A 109.3 . . ?
O1 C10 H10B 109.3 . . ?
C9 C10 H10B 109.3 . . ?
H10A C10 H10B 108.0 . . ?
O1 C11 C12 111.0(3) . . ?
O1 C11 H11A 109.4 . . ?
C12 C11 H11A 109.4 . . ?
O1 C11 H11B 109.4 . . ?
C12 C11 H11B 109.4 . . ?
H11A C11 H11B 108.0 . . ?
C11 C12 N5 111.2(3) . . ?
C11 C12 H12A 109.4 . . ?
N5 C12 H12A 109.4 . . ?
C11 C12 H12B 109.4 . . ?
N5 C12 H12B 109.4 . . ?
H12A C12 H12B 108.0 . . ?
C14 C13 C18 119.3(3) . . ?
C14 C13 N4 125.0(3) . . ?
C18 C13 N4 115.7(3) . . ?
C15 C14 C13 120.8(3) . . ?
C15 C14 H14 119.6 . . ?
C13 C14 H14 119.6 . . ?
C14 C15 C16 119.0(3) . . ?
C14 C15 C19 119.5(3) . . ?
C16 C15 C19 121.5(4) . . ?
C17 C16 C15 121.7(3) . . ?
C17 C16 O2 115.6(3) . . ?
C15 C16 O2 122.7(4) . . ?
C16 C17 C18 118.6(3) . . ?
C16 C17 C20 121.4(3) . . ?
C18 C17 C20 119.9(3) . . ?
C17 C18 C13 120.6(3) . . ?
C17 C18 H18 119.7 . . ?
C13 C18 H18 119.7 . . ?
C15 C19 H19A 109.5 . . ?
C15 C19 H19B 109.5 . . ?
H19A C19 H19B 109.5 . . ?
C15 C19 H19C 109.5 . . ?
H19A C19 H19C 109.5 . . ?
H19B C19 H19C 109.5 . . ?
C17 C20 H20A 109.5 . . ?
C17 C20 H20B 109.5 . . ?
H20A C20 H20B 109.5 . . ?
C17 C20 H20C 109.5 . . ?
H20A C20 H20C 109.5 . . ?
H20B C20 H20C 109.5 . . ?
C30 O3 C31 110.1(3) . . ?
C36 O4 H40D 109.5 . . ?
C21 N6 C25 117.5(3) . . ?
C21 N6 Co 134.7(2) . . ?
C25 N6 Co 107.7(2) . . ?
C26 N7 N8 117.7(3) . . ?
C26 N7 Co 116.8(2) . . ?
N8 N7 Co 125.46(19) . . ?
C27 N8 N7 110.9(3) . . ?
C27 N9 C33 131.0(3) . . ?
C27 N9 H90 114.5 . . ?
C33 N9 H90 114.5 . . ?
C32 N10 C29 108.3(3) . . ?
C32 N10 C28 108.5(3) . . ?
C29 N10 C28 112.9(3) . . ?
N6 C21 C22 120.4(3) . . ?
N6 C21 C28 121.5(3) . . ?
C22 C21 C28 118.1(3) . . ?
C23 C22 C21 121.6(3) . . ?
C23 C22 H22 119.2 . . ?
C21 C22 H22 119.2 . . ?
C24 C23 C22 117.8(3) . . ?
C24 C23 H23 121.1 . . ?
C22 C23 H23 121.1 . . ?
C23 C24 C25 119.5(4) . . ?
C23 C24 H24 120.3 . . ?
C25 C24 H24 120.3 . . ?
N6 C25 C24 123.0(3) . . ?
N6 C25 C26 115.9(3) . . ?
C24 C25 C26 121.0(3) . . ?
N7 C26 C25 116.8(3) . . ?
N7 C26 H26 121.6 . . ?
C25 C26 H26 121.6 . . ?
N9 C27 N8 120.0(3) . . ?
N9 C27 S2 117.6(2) . . ?
N8 C27 S2 122.3(2) . . ?
N10 C28 C21 114.4(3) . . ?
N10 C28 H28A 108.7 . . ?
C21 C28 H28A 108.7 . . ?
N10 C28 H28B 108.7 . . ?
C21 C28 H28B 108.7 . . ?
H28A C28 H28B 107.6 . . ?
N10 C29 C30 109.9(3) . . ?
N10 C29 H29A 109.7 . . ?
C30 C29 H29A 109.7 . . ?
N10 C29 H29B 109.7 . . ?
C30 C29 H29B 109.7 . . ?
H29A C29 H29B 108.2 . . ?
O3 C30 C29 110.4(4) . . ?
O3 C30 H30A 109.6 . . ?
C29 C30 H30A 109.6 . . ?
O3 C30 H30B 109.6 . . ?
C29 C30 H30B 109.6 . . ?
H30A C30 H30B 108.1 . . ?
O3 C31 C32 110.4(4) . . ?
O3 C31 H31A 109.6 . . ?
C32 C31 H31A 109.6 . . ?
O3 C31 H31B 109.6 . . ?
C32 C31 H31B 109.6 . . ?
H31A C31 H31B 108.1 . . ?
N10 C32 C31 110.9(3) . . ?
N10 C32 H32A 109.5 . . ?
C31 C32 H32A 109.5 . . ?
N10 C32 H32B 109.5 . . ?
C31 C32 H32B 109.5 . . ?
H32A C32 H32B 108.0 . . ?
C38 C33 C34 118.6(3) . . ?
C38 C33 N9 125.2(3) . . ?
C34 C33 N9 116.2(3) . . ?
C35 C34 C33 121.8(3) . . ?
C35 C34 H34 119.1 . . ?
C33 C34 H34 119.1 . . ?
C34 C35 C36 118.4(3) . . ?
C34 C35 C39 119.9(3) . . ?
C36 C35 C39 121.7(4) . . ?
C35 C36 O4 116.9(3) . . ?
C35 C36 C37 121.8(3) . . ?
O4 C36 C37 121.3(3) . . ?
C38 C37 C36 118.6(3) . . ?
C38 C37 C40 120.4(3) . . ?
C36 C37 C40 121.0(3) . . ?
C33 C38 C37 120.7(3) . . ?
C33 C38 H38 119.6 . . ?
C37 C38 H38 119.6 . . ?
C35 C39 H39A 109.5 . . ?
C35 C39 H39B 109.5 . . ?
H39A C39 H39B 109.5 . . ?
C35 C39 H39C 109.5 . . ?
H39A C39 H39C 109.5 . . ?
H39B C39 H39C 109.5 . . ?
C37 C40 H40A 109.5 . . ?
C37 C40 H40B 109.5 . . ?
H40A C40 H40B 109.5 . . ?
C37 C40 H40C 109.5 . . ?
H40A C40 H40C 109.5 . . ?
H40B C40 H40C 109.5 . . ?
O6 N11 O7 120.4(3) . . ?
O6 N11 O5 119.8(3) . . ?
O7 N11 O5 119.8(3) . . ?
O10 N12 O9 119.4(6) . . ?
O10 N12 O8 123.9(6) . . ?
O9 N12 O8 116.5(6) . . ?
O8X N12X O10X 120.9(9) . . ?
O8X N12X O9X 113.7(8) . . ?
O10X N12X O9X 122.4(8) . . ?
H11C O11 H11D 106.9 . . ?

loop_
_geom_bond_atom_site_label_1
_geom_bond_atom_site_label_2
_geom_bond_distance
_geom_bond_site_symmetry_2
_geom_bond_publ_flag
Co N2 1.876(3) . ?
Co N7 1.890(3) . ?
Co N6 2.074(2) . ?
Co N1 2.107(2) . ?
Co S1 2.2045(9) . ?
Co S2 2.2146(9) . ?
S1 C7 1.740(3) . ?
S2 C27 1.755(3) . ?
O1 C11 1.423(4) . ?
O1 C10 1.423(4) . ?
O2 C16 1.389(4) . ?
O2 H20 0.8400 . ?
N1 C1 1.360(4) . ?
N1 C5 1.365(4) . ?
N2 C6 1.302(4) . ?
N2 N3 1.388(3) . ?
N3 C7 1.327(4) . ?
N4 C7 1.353(4) . ?
N4 C13 1.415(4) . ?
N4 H40 0.8800 . ?
N5 C8 1.496(4) . ?
N5 C9 1.502(4) . ?
N5 C12 1.507(4) . ?
N5 H50 1.0000 . ?
C1 C2 1.391(4) . ?
C1 C8 1.503(4) . ?
C2 C3 1.360(5) . ?
C2 H2 0.9500 . ?
C3 C4 1.386(4) . ?
C3 H3 0.9500 . ?
C4 C5 1.387(4) . ?
C4 H4 0.9500 . ?
C5 C6 1.428(4) . ?
C6 H6 0.9500 . ?
C8 H8A 0.9900 . ?
C8 H8B 0.9900 . ?
C9 C10 1.484(4) . ?
C9 H9A 0.9900 . ?
C9 H9B 0.9900 . ?
C10 H10A 0.9900 . ?
C10 H10B 0.9900 . ?
C11 C12 1.482(4) . ?
C11 H11A 0.9900 . ?
C11 H11B 0.9900 . ?
C12 H12A 0.9900 . ?
C12 H12B 0.9900 . ?
C13 C14 1.381(5) . ?
C13 C18 1.404(4) . ?
C14 C15 1.381(5) . ?
C14 H14 0.9500 . ?
C15 C16 1.389(5) . ?
C15 C19 1.510(5) . ?
C16 C17 1.383(5) . ?
C17 C18 1.385(5) . ?
C17 C20 1.514(4) . ?
C18 H18 0.9500 . ?
C19 H19A 0.9800 . ?
C19 H19B 0.9800 . ?
C19 H19C 0.9800 . ?
C20 H20A 0.9800 . ?
C20 H20B 0.9800 . ?
C20 H20C 0.9800 . ?
O3 C30 1.417(5) . ?
O3 C31 1.434(5) . ?
O4 C36 1.391(4) . ?
O4 H40D 0.8400 . ?
N6 C21 1.355(4) . ?
N6 C25 1.378(4) . ?
N7 C26 1.291(4) . ?
N7 N8 1.375(3) . ?
N8 C27 1.337(4) . ?
N9 C27 1.334(4) . ?
N9 C33 1.422(4) . ?
N9 H90 0.8800 . ?
N10 C32 1.459(4) . ?
N10 C29 1.464(4) . ?
N10 C28 1.471(4) . ?
C21 C22 1.395(4) . ?
C21 C28 1.494(5) . ?
C22 C23 1.382(5) . ?
C22 H22 0.9500 . ?
C23 C24 1.372(5) . ?
C23 H23 0.9500 . ?
C24 C25 1.379(4) . ?
C24 H24 0.9500 . ?
C25 C26 1.424(4) . ?
C26 H26 0.9500 . ?
C28 H28A 0.9900 . ?
C28 H28B 0.9900 . ?
C29 C30 1.497(5) . ?
C29 H29A 0.9900 . ?
C29 H29B 0.9900 . ?
C30 H30A 0.9900 . ?
C30 H30B 0.9900 . ?
C31 C32 1.532(5) . ?
C31 H31A 0.9900 . ?
C31 H31B 0.9900 . ?
C32 H32A 0.9900 . ?
C32 H32B 0.9900 . ?
C33 C38 1.389(4) . ?
C33 C34 1.398(4) . ?
C34 C35 1.376(5) . ?
C34 H34 0.9500 . ?
C35 C36 1.381(5) . ?
C35 C39 1.506(5) . ?
C36 C37 1.394(4) . ?
C37 C38 1.392(4) . ?
C37 C40 1.501(4) . ?
C38 H38 0.9500 . ?
C39 H39A 0.9800 . ?
C39 H39B 0.9800 . ?
C39 H39C 0.9800 . ?
C40 H40A 0.9800 . ?
C40 H40B 0.9800 . ?
C40 H40C 0.9800 . ?
N11 O6 1.237(3) . ?
N11 O7 1.240(3) . ?
N11 O5 1.252(3) . ?
N12 O10 1.217(7) . ?
N12 O9 1.283(7) . ?
N12 O8 1.305(7) . ?
N12X O8X 1.241(8) . ?
N12X O10X 1.258(11) . ?
N12X O9X 1.338(9) . ?
O11 H11C 0.9009 . ?
O11 H11D 0.8681 . ?

loop_
_geom_hbond_atom_site_label_D
_geom_hbond_atom_site_label_H
_geom_hbond_atom_site_label_A
_geom_hbond_distance_DH
_geom_hbond_distance_HA
_geom_hbond_distance_DA
_geom_hbond_angle_DHA
_geom_hbond_site_symmetry_A
N4 H40 N11 0.88 2.60 3.474(4) 170.7 3_666
N4 H40 O6 0.88 2.22 2.968(4) 143.0 3_666
N4 H40 O7 0.88 2.46 3.305(4) 161.1 3_666
N5 H50 O11 1.00 1.69 2.690(3) 173.3 .
C2 H2 O9 0.95 2.45 3.342(6) 155.7 2_656
C2 H2 O8X 0.95 2.46 3.102(8) 124.9 2_656
C8 H8A N7 0.99 2.19 3.130(4) 159.0 .
C8 H8A N8 0.99 2.56 3.528(4) 164.6 .
C9 H9B S2 0.99 2.96 3.820(3) 146.5 .
C10 H10B O7 0.99 2.54 3.207(4) 124.2 2_646
C11 H11A O10 0.99 2.57 3.357(7) 135.9 4_566
C11 H11A O10X 0.99 2.64 3.591(11) 162.0 4_566
C11 H11B O5 0.99 2.38 3.289(4) 151.9 3_667
C12 H12B O5 0.99 2.50 3.462(4) 162.5 .
C12 H12B O6 0.99 2.65 3.254(4) 119.7 .
C14 H14 N3 0.95 2.25 2.869(4) 121.8 .
C18 H18 O6 0.95 2.54 3.318(5) 139.4 3_666
O4 H40D O9X 0.84 2.04 2.813(8) 152.8 4_566
N9 H90 O5 0.88 2.04 2.906(3) 166.7 2_646
C24 H24 O1 0.95 2.27 3.041(4) 137.9 2_656
C26 H26 S1 0.95 2.83 3.587(4) 136.8 3_666
C28 H28B N2 0.99 2.48 3.125(4) 122.5 .
C28 H28B N3 0.99 2.54 3.441(4) 151.8 .
C30 H30A O3 0.99 2.63 3.339(5) 129.0 3_566
C38 H38 N8 0.95 2.29 2.907(4) 121.9 .
O11 H11C N12 0.90 2.23 3.112(7) 165.1 2_656
O11 H11C O9 0.90 1.79 2.596(6) 147.6 2_656
O11 H11C O10 0.90 2.12 2.843(6) 136.9 2_656
O11 H11C O10X 0.90 2.08 2.965(11) 169.0 2_656
O11 H11D N11 0.87 2.61 3.441(4) 161.3 3_667
O11 H11D O5 0.87 2.48 3.137(4) 133.0 3_667
O11 H11D O6 0.87 2.09 2.946(4) 167.9 3_667

loop_
_geom_torsion_atom_site_label_1
_geom_torsion_atom_site_label_2
_geom_torsion_atom_site_label_3
_geom_torsion_atom_site_label_4
_geom_torsion
_geom_torsion_site_symmetry_1
_geom_torsion_site_symmetry_2
_geom_torsion_site_symmetry_3
_geom_torsion_site_symmetry_4
_geom_torsion_publ_flag
N6 Co N2 C6 -86.7(2) . . . . ?
N1 Co N2 C6 2.9(2) . . . . ?
S1 Co N2 C6 -175.8(2) . . . . ?
S2 Co N2 C6 93.4(2) . . . . ?
N6 Co N2 N3 95.0(2) . . . . ?
N1 Co N2 N3 -175.4(2) . . . . ?
S1 Co N2 N3 5.9(2) . . . . ?
S2 Co N2 N3 -84.9(2) . . . . ?
C6 N2 N3 C7 178.3(3) . . . . ?
Co N2 N3 C7 -3.3(3) . . . . ?
C5 N1 C1 C2 -5.1(4) . . . . ?
Co N1 C1 C2 172.9(2) . . . . ?
C5 N1 C1 C8 173.6(3) . . . . ?
Co N1 C1 C8 -8.4(4) . . . . ?
N1 C1 C2 C3 3.4(5) . . . . ?
C8 C1 C2 C3 -175.3(3) . . . . ?
C1 C2 C3 C4 0.5(5) . . . . ?
C2 C3 C4 C5 -2.2(5) . . . . ?
C1 N1 C5 C4 3.4(4) . . . . ?
Co N1 C5 C4 -175.2(2) . . . . ?
C1 N1 C5 C6 -176.1(3) . . . . ?
Co N1 C5 C6 5.4(3) . . . . ?
C3 C4 C5 N1 0.3(5) . . . . ?
C3 C4 C5 C6 179.7(3) . . . . ?
N3 N2 C6 C5 177.7(2) . . . . ?
Co N2 C6 C5 -0.7(4) . . . . ?
N1 C5 C6 N2 -3.6(4) . . . . ?
C4 C5 C6 N2 177.0(3) . . . . ?
N2 N3 C7 N4 -179.0(3) . . . . ?
N2 N3 C7 S1 -2.8(4) . . . . ?
C13 N4 C7 N3 14.0(5) . . . . ?
C13 N4 C7 S1 -162.4(2) . . . . ?
Co S1 C7 N3 6.0(3) . . . . ?
Co S1 C7 N4 -177.7(2) . . . . ?
C9 N5 C8 C1 48.5(4) . . . . ?
C12 N5 C8 C1 169.6(3) . . . . ?
N1 C1 C8 N5 -120.5(3) . . . . ?
C2 C1 C8 N5 58.2(4) . . . . ?
C8 N5 C9 C10 175.6(3) . . . . ?
C12 N5 C9 C10 55.2(3) . . . . ?
C11 O1 C10 C9 61.5(4) . . . . ?
N5 C9 C10 O1 -59.7(4) . . . . ?
C10 O1 C11 C12 -58.7(4) . . . . ?
O1 C11 C12 N5 55.8(4) . . . . ?
C8 N5 C12 C11 -177.8(3) . . . . ?
C9 N5 C12 C11 -54.2(3) . . . . ?
C7 N4 C13 C14 -14.4(5) . . . . ?
C7 N4 C13 C18 164.5(3) . . . . ?
C18 C13 C14 C15 0.3(5) . . . . ?
N4 C13 C14 C15 179.1(3) . . . . ?
C13 C14 C15 C16 0.0(5) . . . . ?
C13 C14 C15 C19 -179.2(3) . . . . ?
C14 C15 C16 C17 -0.8(6) . . . . ?
C19 C15 C16 C17 178.3(4) . . . . ?
C14 C15 C16 O2 177.3(3) . . . . ?
C19 C15 C16 O2 -3.7(6) . . . . ?
C15 C16 C17 C18 1.4(5) . . . . ?
O2 C16 C17 C18 -176.8(3) . . . . ?
C15 C16 C17 C20 -175.7(3) . . . . ?
O2 C16 C17 C20 6.1(5) . . . . ?
C16 C17 C18 C13 -1.1(5) . . . . ?
C20 C17 C18 C13 176.0(3) . . . . ?
C14 C13 C18 C17 0.3(5) . . . . ?
N4 C13 C18 C17 -178.6(3) . . . . ?
N6 Co N7 C26 4.8(2) . . . . ?
N1 Co N7 C26 -84.8(2) . . . . ?
S1 Co N7 C26 95.0(2) . . . . ?
S2 Co N7 C26 -174.2(2) . . . . ?
N6 Co N7 N8 -174.1(2) . . . . ?
N1 Co N7 N8 96.3(2) . . . . ?
S1 Co N7 N8 -83.9(2) . . . . ?
S2 Co N7 N8 6.9(2) . . . . ?
C26 N7 N8 C27 176.8(3) . . . . ?
Co N7 N8 C27 -4.3(3) . . . . ?
C25 N6 C21 C22 -3.8(4) . . . . ?
Co N6 C21 C22 -179.3(2) . . . . ?
C25 N6 C21 C28 173.4(3) . . . . ?
Co N6 C21 C28 -2.1(4) . . . . ?
N6 C21 C22 C23 -0.1(5) . . . . ?
C28 C21 C22 C23 -177.4(3) . . . . ?
C21 C22 C23 C24 2.2(5) . . . . ?
C22 C23 C24 C25 -0.3(5) . . . . ?
C21 N6 C25 C24 5.9(4) . . . . ?
Co N6 C25 C24 -177.5(3) . . . . ?
C21 N6 C25 C26 -170.5(3) . . . . ?
Co N6 C25 C26 6.1(3) . . . . ?
C23 C24 C25 N6 -3.9(5) . . . . ?
C23 C24 C25 C26 172.3(3) . . . . ?
N8 N7 C26 C25 176.3(2) . . . . ?
Co N7 C26 C25 -2.7(4) . . . . ?
N6 C25 C26 N7 -2.8(4) . . . . ?
C24 C25 C26 N7 -179.3(3) . . . . ?
C33 N9 C27 N8 8.9(5) . . . . ?
C33 N9 C27 S2 -168.4(2) . . . . ?
N7 N8 C27 N9 -179.8(2) . . . . ?
N7 N8 C27 S2 -2.6(3) . . . . ?
Co S2 C27 N9 -176.3(2) . . . . ?
Co S2 C27 N8 6.4(3) . . . . ?
C32 N10 C28 C21 175.5(3) . . . . ?
C29 N10 C28 C21 55.5(4) . . . . ?
N6 C21 C28 N10 87.0(4) . . . . ?
C22 C21 C28 N10 -95.7(3) . . . . ?
C32 N10 C29 C30 59.0(4) . . . . ?
C28 N10 C29 C30 179.1(3) . . . . ?
C31 O3 C30 C29 60.8(4) . . . . ?
N10 C29 C30 O3 -62.1(4) . . . . ?
C30 O3 C31 C32 -57.4(5) . . . . ?
C29 N10 C32 C31 -56.3(4) . . . . ?
C28 N10 C32 C31 -179.1(3) . . . . ?
O3 C31 C32 N10 56.1(5) . . . . ?
C27 N9 C33 C38 1.0(5) . . . . ?
C27 N9 C33 C34 179.4(3) . . . . ?
C38 C33 C34 C35 2.2(5) . . . . ?
N9 C33 C34 C35 -176.4(3) . . . . ?
C33 C34 C35 C36 -0.8(5) . . . . ?
C33 C34 C35 C39 177.9(3) . . . . ?
C34 C35 C36 O4 -179.4(3) . . . . ?
C39 C35 C36 O4 2.0(5) . . . . ?
C34 C35 C36 C37 -1.2(5) . . . . ?
C39 C35 C36 C37 -179.8(3) . . . . ?
C35 C36 C37 C38 1.6(5) . . . . ?
O4 C36 C37 C38 179.8(3) . . . . ?
C35 C36 C37 C40 -179.4(3) . . . . ?
O4 C36 C37 C40 -1.3(5) . . . . ?
C34 C33 C38 C37 -1.6(4) . . . . ?
N9 C33 C38 C37 176.7(3) . . . . ?
C36 C37 C38 C33 -0.2(5) . . . . ?
C40 C37 C38 C33 -179.1(3) . . . . ?
